data_2014493
loop_
_publ_author_name
'Elinor C. Spencer'
'M. Baby Mariyatra'
'Judith A. K. Howard'
'K. Panchanatheswaran'

_publ_section_title
;
 The 2:1 adducts of (benzoylmethylene)triphenylphosphorane with fumaric
 and terephthalic acids
;
_journal_issue 11
_journal_name_full 'Acta Crystallographica Section C'
_journal_page_first o839
_journal_page_last o842
_journal_paper_doi 10.1107/S0108270104023674
_journal_volume 60
_journal_year 2004
_chemical_formula_iupac 'C26 H21 O P, 0.5C8 H6 O4'
_chemical_formula_moiety 'C26 H21 O P, 0.5C8 H6 O4'
_chemical_formula_sum 'C30 H24 O3 P'
_chemical_formula_weight 463.46
_chemical_melting_point 499
_chemical_name_systematic
;
(benzoylmethylene)triphenylphosphorane--terephthalic acid (2/1)
;
_space_group_IT_number 14
_symmetry_cell_setting monoclinic
_symmetry_space_group_name_Hall '-P 2yn'
_symmetry_space_group_name_H-M 'P 1 21/n 1'
_atom_sites_solution_hydrogens difmap
_atom_sites_solution_primary direct
_atom_sites_solution_secondary difmap
_audit_creation_method SHELXL-97
_cell_angle_alpha 90.00
_cell_angle_beta 92.048(2)
_cell_angle_gamma 90.00
_cell_formula_units_Z 4
_cell_length_a 10.0900(6)
_cell_length_b 17.9737(9)
_cell_length_c 13.1613(7)
_cell_measurement_reflns_used 948
_cell_measurement_temperature 120(2)
_cell_measurement_theta_max 27.257
_cell_measurement_theta_min 2.827
_cell_volume 2385.3(2)
_computing_cell_refinement SMART
_computing_data_collection 'SMART (Bruker, 1998)'
_computing_data_reduction 'SAINT (Bruker, 1998)'
_computing_molecular_graphics SHELXTL
_computing_publication_material SHELXTL
_computing_structure_refinement SHELXTL
_computing_structure_solution 'SHELXTL (Bruker, 1998)'
_diffrn_ambient_temperature 120(2)
_diffrn_detector_area_resol_mean 8
_diffrn_measured_fraction_theta_full 0.999
_diffrn_measured_fraction_theta_max 0.999
_diffrn_measurement_device_type 'Bruker SMART CCD 6K area-detector'
_diffrn_measurement_method \w
_diffrn_radiation_monochromator graphite
_diffrn_radiation_source 'fine-focus sealed tube'
_diffrn_radiation_type MoK\a
_diffrn_radiation_wavelength 0.71073
_diffrn_reflns_av_R_equivalents 0.0394
_diffrn_reflns_av_sigmaI/netI 0.0575
_diffrn_reflns_limit_h_max 10
_diffrn_reflns_limit_h_min -13
_diffrn_reflns_limit_k_max 21
_diffrn_reflns_limit_k_min -23
_diffrn_reflns_limit_l_max 16
_diffrn_reflns_limit_l_min -17
_diffrn_reflns_number 18211
_diffrn_reflns_theta_full 27.49
_diffrn_reflns_theta_max 27.49
_diffrn_reflns_theta_min 1.92
_diffrn_standards_decay_% 0
_diffrn_standards_interval_count 0
_diffrn_standards_interval_time 0
_diffrn_standards_number 0
_exptl_absorpt_coefficient_mu 0.145
_exptl_absorpt_correction_T_max 0.983
_exptl_absorpt_correction_T_min 0.940
_exptl_absorpt_correction_type multi-scan
_exptl_absorpt_process_details
;
(SADABS; Sheldrick, 1998)
;
_exptl_crystal_colour Colourless
_exptl_crystal_density_diffrn 1.291
_exptl_crystal_density_meas ?
_exptl_crystal_density_method 'Not measured'
_exptl_crystal_description Block
_exptl_crystal_F_000 972
_exptl_crystal_size_max 0.30
_exptl_crystal_size_mid 0.25
_exptl_crystal_size_min 0.12
_refine_diff_density_max 0.435
_refine_diff_density_min -0.274
_refine_ls_extinction_coef 'Not refined'
_refine_ls_extinction_method none
_refine_ls_goodness_of_fit_ref 1.026
_refine_ls_hydrogen_treatment refall
_refine_ls_matrix_type full
_refine_ls_number_parameters 403
_refine_ls_number_reflns 5463
_refine_ls_number_restraints 0
_refine_ls_restrained_S_all 1.026
_refine_ls_R_factor_all 0.0578
_refine_ls_R_factor_gt 0.0414
_refine_ls_shift/su_max 0.001
_refine_ls_shift/su_mean 0.000
_refine_ls_structure_factor_coef Fsqd
_refine_ls_weighting_details 'calc w=1/[\s^2^(Fo^2^)+(0.0387P)^2^+1.0579P] where P=(Fo^2^+2Fc^2^)/3'
_refine_ls_weighting_scheme calc
_refine_ls_wR_factor_gt 0.1007
_refine_ls_wR_factor_ref 0.1107
_reflns_number_gt 4288
_reflns_number_total 5463
_reflns_threshold_expression I>2\s(I)
_cod_data_source_file gd1343.cif
_cod_data_source_block II
_cod_depositor_comments
;
The following automatic conversions were performed:
'_symmetry_cell_setting' value 'Monoclinic' changed to 'monoclinic'
according to '/home/saulius/struct/CIF-dictionaries/cif_core.dic'
dictionary named 'cif_core.dic' version 2.4.1 from 2010-06-29.

Automatic conversion script
Id: cif_fix_enum 1527 2010-12-29 10:47:43Z saulius 

The following automatic conversions were performed:

'_symmetry_cell_setting' value 'Monoclinic' changed to 'monoclinic'
according to /home/saulius/struct/CIF-dictionaries/cif_core.dic
dictionary named 'cif_core.dic' version 2.4.1 from 2010-06-29.

Automatic conversion script
Id: cif_fix_values 1715 2011-07-08 13:25:40Z adriana 

The following automatic conversions were performed:

'_exptl_crystal_density_meas' value 'Not measured' was changed to '?'
- the value is perceived as not measured.

Automatic conversion script
Id: cif_fix_values 3008 2015-01-20 13:52:24Z robertas 
;
_cod_original_sg_symbol_H-M 'P 21/n'
_cod_database_code 2014493
_cod_database_fobs_code 2014493

loop_
_symmetry_equiv_pos_as_xyz
'x, y, z'
'-x+1/2, y+1/2, -z+1/2'
'-x, -y, -z'
'x-1/2, -y-1/2, z-1/2'

loop_
_atom_site_label
_atom_site_fract_x
_atom_site_fract_y
_atom_site_fract_z
_atom_site_U_iso_or_equiv
_atom_site_adp_type
_atom_site_calc_flag
_atom_site_refinement_flags
_atom_site_occupancy
_atom_site_disorder_assembly
_atom_site_disorder_group
_atom_site_type_symbol
P1 0.09257(4) 0.05436(2) 0.71012(3) 0.01656(11) Uani d . 1 . . P
C1 0.33402(15) 0.13224(9) 0.49083(12) 0.0189(3) Uani d . 1 . . C
C2 0.37333(16) 0.20261(9) 0.45790(13) 0.0220(3) Uani d . 1 . . C
H2 0.3422(17) 0.2460(10) 0.4919(13) 0.018(4) Uiso d . 1 . . H
C3 0.45588(17) 0.20968(10) 0.37613(13) 0.0262(4) Uani d . 1 . . C
H3 0.4796(19) 0.2588(11) 0.3544(15) 0.029(5) Uiso d . 1 . . H
C4 0.50052(17) 0.14705(11) 0.32640(14) 0.0284(4) Uani d . 1 . . C
H4 0.559(2) 0.1529(11) 0.2686(15) 0.029(5) Uiso d . 1 . . H
C5 0.46312(18) 0.07680(11) 0.35881(13) 0.0276(4) Uani d . 1 . . C
H5 0.493(2) 0.0322(12) 0.3221(16) 0.033(5) Uiso d . 1 . . H
C6 0.38014(16) 0.06933(9) 0.44016(12) 0.0219(3) Uani d . 1 . . C
H6 0.3561(19) 0.0225(11) 0.4609(15) 0.027(5) Uiso d . 1 . . H
C7 0.24066(15) 0.12721(8) 0.57705(12) 0.0180(3) Uani d . 1 . . C
C8 0.21723(16) 0.05936(9) 0.62356(12) 0.0192(3) Uani d . 1 . . C
H8 0.260(2) 0.0158(11) 0.6075(15) 0.029(5) Uiso d . 1 . . H
C9 0.13250(16) 0.09662(8) 0.83188(12) 0.0185(3) Uani d . 1 . . C
C10 0.23301(16) 0.15013(9) 0.83917(13) 0.0228(3) Uani d . 1 . . C
H10 0.2821(19) 0.1634(10) 0.7795(15) 0.023(5) Uiso d . 1 . . H
C11 0.26251(18) 0.18462(10) 0.93167(14) 0.0257(4) Uani d . 1 . . C
H11 0.331(2) 0.2200(11) 0.9359(15) 0.029(5) Uiso d . 1 . . H
C12 0.19370(19) 0.16559(10) 1.01722(14) 0.0282(4) Uani d . 1 . . C
H12 0.214(2) 0.1894(12) 1.0817(17) 0.040(6) Uiso d . 1 . . H
C13 0.09436(19) 0.11226(10) 1.01027(13) 0.0273(4) Uani d . 1 . . C
H13 0.0484(19) 0.0994(11) 1.0672(16) 0.027(5) Uiso d . 1 . . H
C14 0.06388(17) 0.07749(9) 0.91848(13) 0.0238(3) Uani d . 1 . . C
H14 -0.007(2) 0.0395(12) 0.9128(15) 0.032(5) Uiso d . 1 . . H
C15 -0.06206(15) 0.09309(8) 0.66028(12) 0.0182(3) Uani d . 1 . . C
C16 -0.16209(17) 0.11541(9) 0.72397(13) 0.0233(3) Uani d . 1 . . C
H16 -0.1490(19) 0.1149(10) 0.7982(16) 0.027(5) Uiso d . 1 . . H
C17 -0.28252(18) 0.14004(10) 0.68204(14) 0.0270(4) Uani d . 1 . . C
H17 -0.348(2) 0.1548(11) 0.7269(16) 0.031(5) Uiso d . 1 . . H
C18 -0.30315(17) 0.14351(9) 0.57738(14) 0.0257(4) Uani d . 1 . . C
H18 -0.3827(19) 0.1626(10) 0.5477(14) 0.024(5) Uiso d . 1 . . H
C19 -0.20305(17) 0.12233(9) 0.51410(13) 0.0239(3) Uani d . 1 . . C
H19 -0.217(2) 0.1253(11) 0.4392(17) 0.035(6) Uiso d . 1 . . H
C20 -0.08320(17) 0.09651(9) 0.55514(12) 0.0211(3) Uani d . 1 . . C
H20 -0.014(2) 0.0816(11) 0.5110(15) 0.028(5) Uiso d . 1 . . H
C21 0.06361(15) -0.04351(8) 0.73310(11) 0.0178(3) Uani d . 1 . . C
C22 -0.05286(17) -0.07811(9) 0.69852(12) 0.0215(3) Uani d . 1 . . C
H22 -0.1223(18) -0.0492(9) 0.6688(13) 0.015(4) Uiso d . 1 . . H
C23 -0.06747(18) -0.15489(9) 0.70885(13) 0.0256(4) Uani d . 1 . . C
H23 -0.150(2) -0.1799(12) 0.6856(17) 0.040(6) Uiso d . 1 . . H
C24 0.03421(18) -0.19636(9) 0.75375(13) 0.0254(4) Uani d . 1 . . C
H24 0.023(2) -0.2502(12) 0.7627(15) 0.034(5) Uiso d . 1 . . H
C25 0.14995(17) -0.16218(9) 0.78929(14) 0.0251(4) Uani d . 1 . . C
H25 0.218(2) -0.1899(12) 0.8219(16) 0.036(6) Uiso d . 1 . . H
C26 0.16525(16) -0.08581(9) 0.77951(12) 0.0214(3) Uani d . 1 . . C
H26 0.246(2) -0.0618(10) 0.8043(14) 0.024(5) Uiso d . 1 . . H
C27 0.46622(18) 0.05034(10) 0.07495(13) 0.0258(4) Uani d . 1 . . C
H27 0.4424(19) 0.0853(11) 0.1239(15) 0.027(5) Uiso d . 1 . . H
C28 0.54177(17) 0.07348(9) -0.00534(13) 0.0236(3) Uani d . 1 . . C
C29 0.57538(19) 0.02301(10) -0.08039(14) 0.0281(4) Uani d . 1 . . C
H29 0.628(2) 0.0397(11) -0.1369(16) 0.032(5) Uiso d . 1 . . H
C30 0.58964(18) 0.15223(9) -0.01359(13) 0.0257(4) Uani d . 1 . . C
O1 0.18317(11) 0.18648(6) 0.60581(9) 0.0221(3) Uani d . 1 . . O
O2 0.56381(13) 0.19272(7) 0.06691(9) 0.0285(3) Uani d . 1 . . O
H1 0.605(3) 0.2385(16) 0.066(2) 0.064(8) Uiso d . 1 . . H
O3 0.64555(17) 0.17524(7) -0.08662(11) 0.0431(4) Uani d . 1 . . O

loop_
_atom_site_aniso_label
_atom_site_aniso_U_11
_atom_site_aniso_U_22
_atom_site_aniso_U_33
_atom_site_aniso_U_12
_atom_site_aniso_U_13
_atom_site_aniso_U_23
P1 0.0177(2) 0.01564(19) 0.0164(2) 0.00082(15) 0.00153(14) 0.00079(14)
C1 0.0159(7) 0.0225(8) 0.0183(8) -0.0006(6) -0.0003(6) 0.0028(6)
C2 0.0194(8) 0.0216(8) 0.0251(8) -0.0007(6) -0.0009(6) 0.0041(7)
C3 0.0223(8) 0.0299(9) 0.0265(9) -0.0047(7) -0.0003(7) 0.0090(7)
C4 0.0222(9) 0.0410(10) 0.0224(9) -0.0040(7) 0.0054(7) 0.0042(7)
C5 0.0258(9) 0.0337(9) 0.0238(9) 0.0001(7) 0.0062(7) -0.0035(7)
C6 0.0223(8) 0.0226(8) 0.0210(8) -0.0002(6) 0.0020(6) 0.0015(6)
C7 0.0163(7) 0.0189(7) 0.0188(8) -0.0007(6) -0.0004(6) -0.0003(6)
C8 0.0205(8) 0.0173(7) 0.0201(8) 0.0015(6) 0.0041(6) 0.0005(6)
C9 0.0204(8) 0.0173(7) 0.0177(7) 0.0027(6) -0.0007(6) -0.0005(6)
C10 0.0214(8) 0.0216(8) 0.0253(9) 0.0004(6) 0.0003(7) 0.0006(6)
C11 0.0248(9) 0.0224(8) 0.0295(9) -0.0018(7) -0.0044(7) -0.0035(7)
C12 0.0375(10) 0.0247(8) 0.0219(9) 0.0030(7) -0.0052(7) -0.0044(7)
C13 0.0378(10) 0.0258(9) 0.0185(8) 0.0012(7) 0.0057(7) 0.0007(7)
C14 0.0280(9) 0.0213(8) 0.0223(8) -0.0018(7) 0.0018(7) 0.0009(6)
C15 0.0207(8) 0.0159(7) 0.0181(7) 0.0004(6) 0.0007(6) -0.0001(6)
C16 0.0242(8) 0.0253(8) 0.0203(8) 0.0035(7) 0.0012(7) -0.0002(6)
C17 0.0228(9) 0.0297(9) 0.0288(9) 0.0070(7) 0.0044(7) -0.0006(7)
C18 0.0210(8) 0.0236(8) 0.0320(9) 0.0037(7) -0.0045(7) 0.0025(7)
C19 0.0281(9) 0.0211(8) 0.0222(8) 0.0007(7) -0.0039(7) 0.0017(6)
C20 0.0239(8) 0.0207(8) 0.0189(8) 0.0008(6) 0.0021(6) 0.0006(6)
C21 0.0208(8) 0.0163(7) 0.0166(7) 0.0003(6) 0.0036(6) 0.0002(6)
C22 0.0223(8) 0.0218(8) 0.0205(8) -0.0006(6) 0.0006(6) 0.0008(6)
C23 0.0276(9) 0.0227(8) 0.0265(9) -0.0063(7) -0.0006(7) -0.0002(7)
C24 0.0303(9) 0.0173(8) 0.0289(9) -0.0017(7) 0.0056(7) 0.0006(6)
C25 0.0249(9) 0.0222(8) 0.0284(9) 0.0044(7) 0.0014(7) 0.0056(7)
C26 0.0207(8) 0.0208(8) 0.0228(8) -0.0004(6) 0.0015(6) 0.0011(6)
C27 0.0317(9) 0.0222(8) 0.0235(8) -0.0040(7) 0.0026(7) -0.0045(7)
C28 0.0263(8) 0.0207(8) 0.0236(8) -0.0036(6) -0.0024(7) -0.0009(6)
C29 0.0340(10) 0.0254(9) 0.0254(9) -0.0063(7) 0.0062(7) -0.0019(7)
C30 0.0311(9) 0.0217(8) 0.0242(9) -0.0043(7) -0.0009(7) -0.0018(7)
O1 0.0260(6) 0.0172(5) 0.0233(6) 0.0027(4) 0.0031(5) 0.0009(4)
O2 0.0381(7) 0.0196(6) 0.0277(7) -0.0080(5) 0.0023(5) -0.0036(5)
O3 0.0690(10) 0.0290(7) 0.0321(8) -0.0188(7) 0.0154(7) -0.0036(6)

loop_
_atom_type_symbol
_atom_type_description
_atom_type_scat_dispersion_real
_atom_type_scat_dispersion_imag
_atom_type_scat_source
C C 0.0033 0.0016 'International Tables Vol C Tables 4.2.6.8 and 6.1.1.4'
H H 0.0000 0.0000 'International Tables Vol C Tables 4.2.6.8 and 6.1.1.4'
O O 0.0106 0.0060 'International Tables Vol C Tables 4.2.6.8 and 6.1.1.4'
P P 0.1023 0.0942 'International Tables Vol C Tables 4.2.6.8 and 6.1.1.4'

loop_
_geom_angle_atom_site_label_1
_geom_angle_atom_site_label_2
_geom_angle_atom_site_label_3
_geom_angle_site_symmetry_1
_geom_angle
_geom_angle_publ_flag
C8 P1 C9 . 114.72(8) y
C8 P1 C15 . 112.28(7) y
C9 P1 C15 . 108.78(7) ?
C8 P1 C21 . 106.63(7) y
C9 P1 C21 . 107.02(7) ?
C15 P1 C21 . 106.98(7) ?
C2 C1 C6 . 118.66(15) ?
C2 C1 C7 . 118.72(14) ?
C6 C1 C7 . 122.60(14) ?
C3 C2 C1 . 120.46(16) ?
C3 C2 H2 . 120.1(10) ?
C1 C2 H2 . 119.4(10) ?
C4 C3 C2 . 120.35(16) ?
C4 C3 H3 . 121.1(12) ?
C2 C3 H3 . 118.5(12) ?
C3 C4 C5 . 119.80(16) ?
C3 C4 H4 . 119.5(12) ?
C5 C4 H4 . 120.7(12) ?
C6 C5 C4 . 120.15(17) ?
C6 C5 H5 . 120.1(12) ?
C4 C5 H5 . 119.7(12) ?
C5 C6 C1 . 120.58(16) ?
C5 C6 H6 . 119.3(12) ?
C1 C6 H6 . 120.1(12) ?
O1 C7 C8 . 121.10(10) y
O1 C7 C1 . 118.50(13) ?
C8 C7 C1 . 120.45(14) ?
C7 C8 P1 . 118.40(10) y
C7 C8 H8 . 124.0(10) y
P1 C8 H8 . 118.0(10) y
C14 C9 C10 . 119.50(15) ?
C14 C9 P1 . 121.26(12) ?
C10 C9 P1 . 119.23(12) ?
C11 C10 C9 . 119.95(16) ?
C11 C10 H10 . 119.9(11) ?
C9 C10 H10 . 120.2(11) ?
C12 C11 C10 . 120.25(16) ?
C12 C11 H11 . 120.5(12) ?
C10 C11 H11 . 119.3(12) ?
C11 C12 C13 . 119.90(16) ?
C11 C12 H12 . 120.7(13) ?
C13 C12 H12 . 119.4(13) ?
C14 C13 C12 . 120.43(16) ?
C14 C13 H13 . 119.5(13) ?
C12 C13 H13 . 120.1(12) ?
C13 C14 C9 . 119.96(16) ?
C13 C14 H14 . 121.1(12) ?
C9 C14 H14 . 119.0(12) ?
C16 C15 C20 . 119.73(15) ?
C16 C15 P1 . 121.74(12) ?
C20 C15 P1 . 118.43(12) ?
C17 C16 C15 . 119.66(16) ?
C17 C16 H16 . 118.9(11) ?
C15 C16 H16 . 121.4(12) ?
C18 C17 C16 . 120.46(16) ?
C18 C17 H17 . 121.8(13) ?
C16 C17 H17 . 117.7(13) ?
C19 C18 C17 . 119.86(16) ?
C19 C18 H18 . 118.6(12) ?
C17 C18 H18 . 121.5(12) ?
C18 C19 C20 . 120.15(16) ?
C18 C19 H19 . 120.4(12) ?
C20 C19 H19 . 119.5(12) ?
C19 C20 C15 . 120.12(16) ?
C19 C20 H20 . 120.1(12) ?
C15 C20 H20 . 119.7(12) ?
C22 C21 C26 . 119.81(15) ?
C22 C21 P1 . 121.27(12) ?
C26 C21 P1 . 118.73(12) ?
C21 C22 C23 . 120.08(16) ?
C21 C22 H22 . 119.6(10) ?
C23 C22 H22 . 120.4(10) ?
C24 C23 C22 . 119.68(16) ?
C24 C23 H23 . 119.5(13) ?
C22 C23 H23 . 120.8(13) ?
C23 C24 C25 . 120.56(16) ?
C23 C24 H24 . 119.9(12) ?
C25 C24 H24 . 119.5(12) ?
C24 C25 C26 . 120.15(16) ?
C24 C25 H25 . 120.9(13) ?
C26 C25 H25 . 119.0(13) ?
C25 C26 C21 . 119.71(15) ?
C25 C26 H26 . 120.3(11) ?
C21 C26 H26 . 120.0(11) ?
C29 C27 C28 3_655 119.98(16) ?
C29 C27 H27 3_655 121.1(12) ?
C28 C27 H27 . 118.9(12) ?
C27 C28 C29 . 119.94(16) ?
C27 C28 C30 . 121.63(15) ?
C29 C28 C30 . 118.43(15) ?
C27 C29 C28 3_655 120.08(16) ?
C27 C29 H29 3_655 120.4(12) ?
C28 C29 H29 . 119.5(12) ?
O3 C30 O2 . 124.26(16) ?
O3 C30 C28 . 122.85(16) ?
O2 C30 C28 . 112.89(15) ?
C30 O2 H1 . 112.3(16) ?

loop_
_geom_bond_atom_site_label_1
_geom_bond_atom_site_label_2
_geom_bond_site_symmetry_2
_geom_bond_distance
_geom_bond_publ_flag
P1 C8 . 1.729(2) y
P1 C9 . 1.806(2) y
P1 C15 . 1.810(2) y
P1 C21 . 1.810(2) y
C1 C2 . 1.399(2) ?
C1 C6 . 1.401(2) ?
C1 C7 . 1.503(2) ?
C2 C3 . 1.390(2) ?
C2 H2 . 0.958(18) ?
C3 C4 . 1.385(3) ?
C3 H3 . 0.96(2) ?
C4 C5 . 1.389(3) ?
C4 H4 . 0.99(2) ?
C5 C6 . 1.389(2) ?
C5 H5 . 0.99(2) ?
C6 H6 . 0.92(2) ?
C7 O1 . 1.277(2) y
C7 C8 . 1.388(2) y
C8 H8 . 0.92(2) ?
C9 C14 . 1.398(2) ?
C9 C10 . 1.399(2) ?
C10 C11 . 1.389(2) ?
C10 H10 . 0.973(19) ?
C11 C12 . 1.387(3) ?
C11 H11 . 0.94(2) ?
C12 C13 . 1.388(3) ?
C12 H12 . 0.97(2) ?
C13 C14 . 1.385(2) ?
C13 H13 . 0.93(2) ?
C14 H14 . 0.99(2) ?
C15 C16 . 1.394(2) ?
C15 C20 . 1.394(2) ?
C16 C17 . 1.389(2) ?
C16 H16 . 0.98(2) ?
C17 C18 . 1.387(3) ?
C17 H17 . 0.94(2) ?
C18 C19 . 1.385(2) ?
C18 H18 . 0.94(2) ?
C19 C20 . 1.387(2) ?
C19 H19 . 0.99(2) ?
C20 H20 . 0.97(2) ?
C21 C22 . 1.392(2) ?
C21 C26 . 1.399(2) ?
C22 C23 . 1.395(2) ?
C22 H22 . 0.946(18) ?
C23 C24 . 1.384(3) ?
C23 H23 . 0.99(2) ?
C24 C25 . 1.386(3) ?
C24 H24 . 0.98(2) ?
C25 C26 . 1.388(2) ?
C25 H25 . 0.94(2) ?
C26 H26 . 0.97(2) ?
C27 C29 3_655 1.386(2) ?
C27 C28 . 1.389(2) ?
C27 H27 . 0.94(2) ?
C28 C29 . 1.392(2) ?
C28 C30 . 1.501(2) ?
C29 C27 3_655 1.386(2) ?
C29 H29 . 0.98(2) ?
C30 O3 . 1.205(2) y
C30 O2 . 1.319(2) y
O2 H1 . 0.92(3) ?

loop_
_geom_hbond_atom_site_label_D
_geom_hbond_atom_site_label_H
_geom_hbond_atom_site_label_A
_geom_hbond_site_symmetry_A
_geom_hbond_distance_DH
_geom_hbond_distance_HA
_geom_hbond_distance_DA
_geom_hbond_angle_DHA
O2 H1 O1 4_665 0.92(3) 1.64(3) 2.526(2) 161(3)
C3 H3 Cg1 4_665 0.96(2) 2.84 3.59 135
C19 H19 Cg2 1_556 0.99(2) 3.00 3.79 137
C13 H13 Cg2 1_557 0.93(2) 2.73 3.59 156
C18 H18 Cg3 1_455 0.94(2) 2.71 3.53 146

loop_
_geom_torsion_atom_site_label_1
_geom_torsion_atom_site_label_2
_geom_torsion_atom_site_label_3
_geom_torsion_atom_site_label_4
_geom_torsion_site_symmetry_1
_geom_torsion_site_symmetry_4
_geom_torsion
C6 C1 C2 C3 . . 0.4(2)
C7 C1 C2 C3 . . -177.77(15)
C1 C2 C3 C4 . . -0.2(3)
C2 C3 C4 C5 . . -0.3(3)
C3 C4 C5 C6 . . 0.6(3)
C4 C5 C6 C1 . . -0.4(3)
C2 C1 C6 C5 . . -0.1(2)
C7 C1 C6 C5 . . 178.00(15)
C2 C1 C7 O1 . . 11.6(2)
C6 C1 C7 O1 . . -166.45(15)
C2 C1 C7 C8 . . -168.82(15)
C6 C1 C7 C8 . . 13.1(2)
O1 C7 C8 P1 . . 8.3(2)
C1 C7 C8 P1 . . -171.30(11)
C9 P1 C8 C7 . . -74.53(14)
C15 P1 C8 C7 . . 50.33(15)
C21 P1 C8 C7 . . 167.19(12)
C8 P1 C9 C14 . . -159.29(13)
C15 P1 C9 C14 . . 74.03(15)
C21 P1 C9 C14 . . -41.23(15)
C8 P1 C9 C10 . . 21.47(16)
C15 P1 C9 C10 . . -105.21(14)
C21 P1 C9 C10 . . 139.54(13)
C14 C9 C10 C11 . . -1.0(2)
P1 C9 C10 C11 . . 178.26(13)
C9 C10 C11 C12 . . 0.8(3)
C10 C11 C12 C13 . . -0.4(3)
C11 C12 C13 C14 . . 0.4(3)
C12 C13 C14 C9 . . -0.6(3)
C10 C9 C14 C13 . . 0.9(2)
P1 C9 C14 C13 . . -178.31(13)
C8 P1 C15 C16 . . -160.36(13)
C9 P1 C15 C16 . . -32.28(15)
C21 P1 C15 C16 . . 83.00(14)
C8 P1 C15 C20 . . 23.26(15)
C9 P1 C15 C20 . . 151.33(12)
C21 P1 C15 C20 . . -93.39(13)
C20 C15 C16 C17 . . 0.8(2)
P1 C15 C16 C17 . . -175.59(13)
C15 C16 C17 C18 . . -0.9(3)
C16 C17 C18 C19 . . 0.0(3)
C17 C18 C19 C20 . . 1.1(3)
C18 C19 C20 C15 . . -1.2(2)
C16 C15 C20 C19 . . 0.3(2)
P1 C15 C20 C19 . . 176.75(12)
C8 P1 C21 C22 . . -110.36(14)
C9 P1 C21 C22 . . 126.42(13)
C15 P1 C21 C22 . . 9.96(15)
C8 P1 C21 C26 . . 64.58(14)
C9 P1 C21 C26 . . -58.64(14)
C15 P1 C21 C26 . . -175.10(12)
C26 C21 C22 C23 . . -0.9(2)
P1 C21 C22 C23 . . 174.00(13)
C21 C22 C23 C24 . . 0.1(3)
C22 C23 C24 C25 . . 0.5(3)
C23 C24 C25 C26 . . -0.4(3)
C24 C25 C26 C21 . . -0.4(2)
C22 C21 C26 C25 . . 1.0(2)
P1 C21 C26 C25 . . -174.01(13)
C29 C27 C28 C29 3_655 . 0.1(3)
C29 C27 C28 C30 3_655 . -179.51(17)
C27 C28 C29 C27 . 3_655 -0.1(3)
C30 C28 C29 C27 . 3_655 179.53(17)
C27 C28 C30 O3 . . -173.53(18)
C29 C28 C30 O3 . . 6.8(3)
C27 C28 C30 O2 . . 6.4(2)
C29 C28 C30 O2 . . -173.26(16)
